data_1571943
loop_
_publ_author_name
'Arnold, Robert E.'
'Saska, Jan'
'Mesquita-Ribeiro, Raquel'
'Dajas-Bailador, Federico'
'Taylor, Laurence'
'Lewis, William'
'Argent, Stephen'
'Shao, Huiling'
'Houk, Kendall N.'
'Denton, Ross M.'

_publ_section_title
;
 Total synthesis, biological evaluation and biosynthetic re-evaluation of
 <i>Illicium</i>-derived neolignans.
;
_journal_issue 30
_journal_name_full 'Chemical science'
_journal_page_first 11783
_journal_page_last 11793
_journal_paper_doi 10.1039/d4sc03232b
_journal_volume 15
_journal_year 2024
_chemical_formula_moiety 'C27 H26 O3'
_chemical_formula_sum 'C27 H26 O3'
_chemical_formula_weight 398.48
_space_group_crystal_system monoclinic
_space_group_IT_number 14
_space_group_name_Hall '-P 2yn'
_space_group_name_H-M_alt 'P 1 21/n 1'
_atom_sites_solution_hydrogens geom
_atom_sites_solution_primary dual
_atom_sites_solution_secondary difmap
_audit_creation_date 2022-08-09
_audit_creation_method
;
Olex2 1.5
(compiled 2022.04.07 svn.rca3783a0 for OlexSys, GUI svn.r6498)
;
_audit_update_record
;
2024-01-23 deposited with the CCDC.	2024-06-13 downloaded from the CCDC.
;
_cell_angle_alpha 90
_cell_angle_beta 92.545(2)
_cell_angle_gamma 90
_cell_formula_units_Z 8
_cell_length_a 11.5253(3)
_cell_length_b 11.2640(3)
_cell_length_c 33.0222(10)
_cell_measurement_reflns_used 11417
_cell_measurement_temperature 120(2)
_cell_measurement_theta_max 73.4190
_cell_measurement_theta_min 2.6550
_cell_volume 4282.7(2)
_computing_cell_refinement 'CrysAlisPro 1.171.39.46 (Rigaku OD, 2018)'
_computing_data_collection 'CrysAlisPro 1.171.39.46 (Rigaku OD, 2018)'
_computing_data_reduction 'CrysAlisPro 1.171.39.46 (Rigaku OD, 2018)'
_computing_molecular_graphics 'Olex2 1.5 (Dolomanov et al., 2009)'
_computing_publication_material 'Olex2 1.5 (Dolomanov et al., 2009)'
_computing_structure_refinement 'SHELXL 2018/3 (Sheldrick, 2015)'
_computing_structure_solution 'SHELXT 2014/5 (Sheldrick, 2014)'
_diffrn_ambient_environment 'N2 gas'
_diffrn_ambient_temperature 120(2)
_diffrn_crystal_treatment 'flash frozen in gaseous N2'
_diffrn_detector 'CCD area detector'
_diffrn_detector_area_resol_mean 4.2207
_diffrn_detector_type 'Agilent Diffraction Titan S2 detector'
_diffrn_measured_fraction_theta_full 1.000
_diffrn_measured_fraction_theta_max 0.976
_diffrn_measurement_details
;
List of Runs (angles in degrees, time in seconds):

  # Type    Start    End  Width  t~exp~   \w     \q     \k     \f   Frames
#--------------------------------------------------------------------------
  1  \w   -119.00 -14.00   1.00   30.00    --  -42.81 -19.00  30.00  105
  2  \w    -50.00  28.00   1.00   30.00    --  -42.81  38.00-150.00   78
  3  \w     23.00  96.00   1.00   30.00    --   42.81-125.00-120.00   73
  4  \w     34.00  98.00   1.00  120.00    --  103.00 -45.00   0.00   64
  5  \w     94.00 175.00   1.00  120.00    --  103.00 125.00-120.00   81
  6  \w     22.00 110.00   1.00  120.00    --  103.00 -94.00 -30.00   88
  7  \w     94.00 175.00   1.00  120.00    --  103.00 125.00-180.00   81
  8  \w     67.00 178.00   1.00  120.00    --  103.00  15.00 -30.00  111
  9  \w     34.00  98.00   1.00  120.00    --  103.00 -45.00  90.00   64
 10  \w     73.00 175.00   1.00  120.00    --  103.00  77.00 150.00  102
 11  \w     34.00  98.00   1.00  120.00    --  103.00 -45.00 -90.00   64
 12  \w    -50.00  28.00   1.00   30.00    --  -42.81  38.00   0.00   78
 13  \w     19.00 112.00   1.00   30.00    --   42.81  57.00 -30.00   93
 14  \w     12.00 115.00   1.00   30.00    --   42.81  77.00-150.00  103
 15  \w     30.00  64.00   1.00  120.00    --  103.00 -30.00-180.00   34
;
_diffrn_measurement_device '\k-geometry diffractometer'
_diffrn_measurement_device_type 'SuperNova, Titan S2'
_diffrn_measurement_method '\w scans'
_diffrn_measurement_specimen_support 'MiTeGen micromount'
_diffrn_orient_matrix_type 'CrysAlisPro convention (1999,Acta A55,543-557)'
_diffrn_orient_matrix_UB_11 -0.0103967000
_diffrn_orient_matrix_UB_12 0.0361423000
_diffrn_orient_matrix_UB_13 0.0446910000
_diffrn_orient_matrix_UB_21 0.0691336000
_diffrn_orient_matrix_UB_22 -0.1113632000
_diffrn_orient_matrix_UB_23 0.0134511000
_diffrn_orient_matrix_UB_31 0.1140700000
_diffrn_orient_matrix_UB_32 0.0706979000
_diffrn_orient_matrix_UB_33 -0.0016557000
_diffrn_radiation_monochromator mirror
_diffrn_radiation_probe x-ray
_diffrn_radiation_type CuK\a
_diffrn_radiation_wavelength 1.54184
_diffrn_reflns_av_R_equivalents 0.0603
_diffrn_reflns_av_unetI/netI 0.0498
_diffrn_reflns_Laue_measured_fraction_full 1.000
_diffrn_reflns_Laue_measured_fraction_max 0.976
_diffrn_reflns_limit_h_max 14
_diffrn_reflns_limit_h_min -13
_diffrn_reflns_limit_k_max 13
_diffrn_reflns_limit_k_min -13
_diffrn_reflns_limit_l_max 40
_diffrn_reflns_limit_l_min -39
_diffrn_reflns_number 32607
_diffrn_reflns_point_group_measured_fraction_full 1.000
_diffrn_reflns_point_group_measured_fraction_max 0.976
_diffrn_reflns_theta_full 67.684
_diffrn_reflns_theta_max 73.971
_diffrn_reflns_theta_min 2.679
_diffrn_source 'microfocus sealed tube'
_diffrn_source_type 'Agilent Diffraction microfocus tube'
_exptl_absorpt_coefficient_mu 0.627
_exptl_absorpt_correction_T_max 1.000
_exptl_absorpt_correction_T_min 0.657
_exptl_absorpt_correction_type gaussian
_exptl_absorpt_process_details
;
CrysAlisPro 1.171.39.46 (Rigaku Oxford Diffraction, 2018)
Numerical absorption correction based on gaussian integration over
			a multifaceted crystal model
Empirical absorption correction using spherical harmonics,
 implemented in SCALE3 ABSPACK scaling algorithm.
;
_exptl_crystal_colour colourless
_exptl_crystal_colour_primary colourless
_exptl_crystal_density_diffrn 1.236
_exptl_crystal_description plate
_exptl_crystal_F_000 1696
_exptl_crystal_recrystallization_method 'Re-crystallisation from solvent: ethylacetate, pentane'
_exptl_crystal_size_max 0.418
_exptl_crystal_size_mid 0.108
_exptl_crystal_size_min 0.039
_refine_diff_density_max 0.351
_refine_diff_density_min -0.276
_refine_diff_density_rms 0.057
_refine_ls_extinction_method none
_refine_ls_goodness_of_fit_ref 1.089
_refine_ls_hydrogen_treatment constr
_refine_ls_matrix_type full
_refine_ls_number_parameters 556
_refine_ls_number_reflns 8478
_refine_ls_number_restraints 4
_refine_ls_restrained_S_all 1.091
_refine_ls_R_factor_all 0.0916
_refine_ls_R_factor_gt 0.0707
_refine_ls_shift/su_max 0.000
_refine_ls_shift/su_mean 0.000
_refine_ls_structure_factor_coef Fsqd
_refine_ls_weighting_details 'w=1/[\s^2^(Fo^2^)+(0.0437P)^2^+6.0770P] where P=(Fo^2^+2Fc^2^)/3'
_refine_ls_weighting_scheme calc
_refine_ls_wR_factor_gt 0.1523
_refine_ls_wR_factor_ref 0.1651
_reflns_Friedel_coverage 0.000
_reflns_number_gt 6588
_reflns_number_total 8478
_reflns_threshold_expression 'I > 2\s(I)'
_cod_data_source_file d4sc03232b2.cif
_cod_data_source_block 2-simonsol-C
_cod_depositor_comments 'Adding full bibliography for 1571943--1571950.cif.'
_cod_database_code 1571943
_nottingham_internal_coll_name REARDK
_nottingham_internal_coll_number 17991
_nottingham_internal_coll_client REA/RD
_nottingham_internal_coll_type custom
_nottingham_internal_coll_frame_method '\w scans'
_nottingham_internal_coll_frame_time '30.00, 120.00'
_nottingham_internal_coll_frame_width 1.00
_nottingham_internal_coll_user pczlt
_nottingham_internal_coll_date 30/11/2018
_nottingham_internal_coll_location NOTTS
_nottingham_internal_coll_instrument 'GVA, PL13110002'
_nottingham_internal_process_date 03/12/2018
_nottingham_internal_process_user pczlt
_nottingham_internal_solution_date 03/12/2018
_nottingham_internal_solution_user pczlt
_nottingham_internal_refinement_date 09/08/2022
_nottingham_internal_refinement_user pczlt/pczspa
_nottingham_internal_validation_date 09/08/2022
_nottingham_internal_validation_user pczspa
_nottingham_internal_archive_date 09/08/2022
_shelx_shelxl_version_number 2018/3
_chemical_oxdiff_formula 'C27 H26 O3'
_chemical_oxdiff_usercomment 'REARDK3 #17991 GVA-1541 IN FOMBLIN FILM ON A MICROMOUNT FOR RA/RD'
_shelx_space_group_comment
;
The symmetry employed for this shelxl refinement is uniquely defined
by the following loop, which should always be used as a source of
symmetry information in preference to the above space-group names.
They are only intended as comments.
;
_shelx_estimated_absorpt_t_max 0.976
_shelx_estimated_absorpt_t_min 0.780
_olex2_refinement_description
;
1. Fixed Uiso
 At 1.2 times of:
  All C(H) groups, All C(H,H) groups
 At 1.5 times of:
  All O(H) groups
2. Restrained distances
 C20B-C19B \\sim C20A-C19A
 with sigma of 0.02
 C18B-C19B \\sim C19A-C18A
 with sigma of 0.02
 C18B-C15A \\sim C18A-C15A
 with sigma of 0.02
3. Restrained planarity
 C16A, C15A, C18B, C14A
 with sigma of 0.1
4. Uiso/Uaniso restraints and constraints
C18B \\sim C18A \\sim C19B \\sim C19A \\sim C20B \\sim C20A \\sim C15A: within
0.01A with sigma of 3.5 and sigma for terminal atoms of 0.005 within 0.01A
5. Rigid body (RIGU) restrains
 C20A
 with sigma for 1-2 distances of 0.004 and sigma for 1-3 distances of 0.004
 C30A
 with sigma for 1-2 distances of 0.004 and sigma for 1-3 distances of 0.004
 C10A
 with sigma for 1-2 distances of 0.004 and sigma for 1-3 distances of 0.004
 C10B
 with sigma for 1-2 distances of 0.004 and sigma for 1-3 distances of 0.004
 C2
 with sigma for 1-2 distances of 0.004 and sigma for 1-3 distances of 0.004
 C30B
 with sigma for 1-2 distances of 0.004 and sigma for 1-3 distances of 0.004
6. Others
 Sof(C19B)=Sof(H19B)=Sof(C20B)=Sof(H20C)=Sof(H20D)=Sof(C18B)=Sof(H18C)=
 Sof(H18D)=1-FVAR(1)
 Sof(C18A)=Sof(H18A)=Sof(H18B)=Sof(C19A)=Sof(H19A)=Sof(C20A)=Sof(H20A)=
 Sof(H20B)=FVAR(1)
7.a Ternary CH refined with riding coordinates:
 C6A(H6A), C6B(H6B)
7.b Secondary CH2 refined with riding coordinates:
 C7A(H7AA,H7AB), C8A(H8AA,H8AB), C18A(H18A,H18B), C28A(H28A,H28B), C7B(H7BA,
 H7BB), C8B(H8BA,H8BB), C3(H3C,H3D), C28B(H28C,H28D), C18B(H18C,H18D)
7.c Aromatic/amide H refined with riding coordinates:
 C3A(H3A), C4A(H4A), C9A(H9A), C14A(H14A), C16A(H16A), C19A(H19A), C23A(H23A),
 C24A(H24A), C26A(H26A), C29A(H29A), C3B(H3B), C4B(H4B), C9B(H9B), C14B(H14B),
 C16B(H16B), C1(H1), C23B(H23B), C24B(H24B), C26B(H26B), C29B(H29B), C19B(H19B)
7.d X=CH2 refined with riding coordinates:
 C10A(H10A,H10B), C20A(H20A,H20B), C30A(H30A,H30B), C10B(H10C,H10D), C2(H2A,
 H2B), C30B(H30C,H30D), C20B(H20C,H20D)
7.e Idealised tetrahedral OH refined as rotating group:
 O27A(H27A), O27B(H27B)
;
_olex2_exptl_crystal_mounting_method 'in fomblin film on a micromount'
_olex2_submission_special_instructions 'No special instructions were received'
_oxdiff_exptl_absorpt_empirical_details
;
Empirical correction (ABSPACK) includes:
- Absorption correction using spherical harmonics
- Frame scaling
;
_oxdiff_exptl_absorpt_empirical_full_max 2.151
_oxdiff_exptl_absorpt_empirical_full_min 0.648

loop_
_space_group_symop_operation_xyz
'x, y, z'
'-x+1/2, y+1/2, -z+1/2'
'-x, -y, -z'
'x-1/2, -y-1/2, z-1/2'

loop_
_atom_site_label
_atom_site_type_symbol
_atom_site_fract_x
_atom_site_fract_y
_atom_site_fract_z
_atom_site_U_iso_or_equiv
_atom_site_adp_type
_atom_site_occupancy
_atom_site_site_symmetry_order
_atom_site_calc_flag
_atom_site_refinement_flags_posn
_atom_site_refinement_flags_adp
_atom_site_refinement_flags_occupancy
_atom_site_disorder_assembly
_atom_site_disorder_group
O1A O 0.60017(16) 0.17097(19) 0.30613(7) 0.0406(5) Uani 1 1 d . . . . .
C2A C 0.4954(2) 0.1661(2) 0.31196(9) 0.0297(6) Uani 1 1 d . . . . .
C3A C 0.4510(2) 0.1161(2) 0.34885(9) 0.0308(6) Uani 1 1 d . . . . .
H3A H 0.503176 0.076590 0.367424 0.037 Uiso 1 1 calc R U . . .
C4A C 0.3389(2) 0.1241(2) 0.35731(9) 0.0293(6) Uani 1 1 d . . . . .
H4A H 0.314090 0.082819 0.380478 0.035 Uiso 1 1 calc R U . . .
C5A C 0.2486(2) 0.1940(2) 0.33270(9) 0.0276(6) Uani 1 1 d . . . . .
C6A C 0.3041(2) 0.2643(2) 0.29847(8) 0.0264(6) Uani 1 1 d . . . . .
H6A H 0.243684 0.282096 0.276646 0.032 Uiso 1 1 calc R U . . .
C7A C 0.4083(2) 0.2078(2) 0.27997(9) 0.0282(6) Uani 1 1 d . . . . .
H7AA H 0.382395 0.139543 0.262990 0.034 Uiso 1 1 calc R U . . .
H7AB H 0.445375 0.266223 0.262252 0.034 Uiso 1 1 calc R U . . .
C8A C 0.1451(2) 0.1141(3) 0.31893(11) 0.0401(8) Uani 1 1 d . . . . .
H8AA H 0.100467 0.094102 0.342935 0.048 Uiso 1 1 calc R U . . .
H8AB H 0.093143 0.159997 0.300066 0.048 Uiso 1 1 calc R U . . .
C9A C 0.1777(3) 0.0027(3) 0.29877(10) 0.0362(7) Uani 1 1 d . . . . .
H9A H 0.210808 0.008824 0.273014 0.043 Uiso 1 1 calc R U . . .
C10A C 0.1646(3) -0.1032(3) 0.31362(10) 0.0389(7) Uani 1 1 d . . . . .
H10A H 0.131764 -0.112897 0.339298 0.047 Uiso 1 1 calc R U . . .
H10B H 0.187730 -0.170734 0.298779 0.047 Uiso 1 1 calc R U . . .
O11A O 0.34532(15) 0.37596(16) 0.31724(5) 0.0256(4) Uani 1 1 d . . . . .
C12A C 0.2787(2) 0.3944(2) 0.34985(8) 0.0231(5) Uani 1 1 d . . . . .
C13A C 0.2140(2) 0.2956(2) 0.35972(8) 0.0261(6) Uani 1 1 d . . . . .
C14A C 0.1419(2) 0.2996(2) 0.39216(9) 0.0306(6) Uani 1 1 d . . . . .
H14A H 0.096540 0.232517 0.398761 0.037 Uiso 1 1 calc R U . . .
C15A C 0.1369(2) 0.4035(3) 0.41503(9) 0.0308(6) Uani 1 1 d D . . . .
C16A C 0.2060(2) 0.4995(2) 0.40501(8) 0.0272(6) Uani 1 1 d . . . . .
H16A H 0.203551 0.569177 0.421173 0.033 Uiso 1 1 calc R U . . .
C17A C 0.2792(2) 0.4982(2) 0.37216(8) 0.0232(5) Uani 1 1 d . . . . .
C18A C 0.0653(4) 0.4077(4) 0.45277(15) 0.0358(11) Uani 0.849(9) 1 d D . P A 1
H18A H 0.068088 0.489297 0.463957 0.043 Uiso 0.849(9) 1 calc R U P A 1
H18B H -0.016650 0.389492 0.444939 0.043 Uiso 0.849(9) 1 calc R U P A 1
C19A C 0.1068(5) 0.3227(4) 0.48506(14) 0.0386(10) Uani 0.849(9) 1 d D . P A 1
H19A H 0.106914 0.240768 0.478265 0.046 Uiso 0.849(9) 1 calc R U P A 1
C20A C 0.1426(3) 0.3514(4) 0.52161(13) 0.0469(13) Uani 0.849(9) 1 d D . P A 1
H20A H 0.143942 0.432368 0.529685 0.056 Uiso 0.849(9) 1 calc R U P A 1
H20B H 0.167556 0.291441 0.540264 0.056 Uiso 0.849(9) 1 calc R U P A 1
C21A C 0.3564(2) 0.5993(2) 0.36326(8) 0.0232(5) Uani 1 1 d . . . . .
C22A C 0.3558(2) 0.6542(2) 0.32547(8) 0.0246(5) Uani 1 1 d . . . . .
C23A C 0.4305(2) 0.7482(2) 0.31847(8) 0.0276(6) Uani 1 1 d . . . . .
H23A H 0.428882 0.785541 0.292652 0.033 Uiso 1 1 calc R U . . .
C24A C 0.5075(2) 0.7876(2) 0.34905(9) 0.0278(6) Uani 1 1 d . . . . .
H24A H 0.558936 0.851273 0.343984 0.033 Uiso 1 1 calc R U . . .
C25A C 0.5097(2) 0.7342(2) 0.38722(9) 0.0277(6) Uani 1 1 d . . . . .
C26A C 0.4343(2) 0.6415(2) 0.39380(8) 0.0254(5) Uani 1 1 d . . . . .
H26A H 0.435236 0.605180 0.419785 0.030 Uiso 1 1 calc R U . . .
O27A O 0.27995(17) 0.62417(17) 0.29385(6) 0.0295(4) Uani 1 1 d . . . . .
H27A H 0.246999 0.559829 0.299119 0.044 Uiso 1 1 calc R U . . .
C28A C 0.5898(2) 0.7805(3) 0.42124(10) 0.0355(7) Uani 1 1 d . . . . .
H28A H 0.611063 0.714597 0.439982 0.043 Uiso 1 1 calc R U . . .
H28B H 0.661984 0.810962 0.409827 0.043 Uiso 1 1 calc R U . . .
C29A C 0.5329(3) 0.8781(3) 0.44435(9) 0.0386(7) Uani 1 1 d . . . . .
H29A H 0.466809 0.858290 0.459187 0.046 Uiso 1 1 calc R U . . .
C30A C 0.5684(3) 0.9886(3) 0.44536(11) 0.0492(9) Uani 1 1 d . . . . .
H30A H 0.634147 1.011450 0.430859 0.059 Uiso 1 1 calc R U . . .
H30B H 0.528327 1.045872 0.460583 0.059 Uiso 1 1 calc R U . . .
O1B O 0.09597(15) 0.45143(18) 0.27827(6) 0.0333(5) Uani 1 1 d . . . . .
C2B C -0.0010(2) 0.4548(2) 0.29231(8) 0.0262(6) Uani 1 1 d . . . . .
C3B C -0.0273(2) 0.5372(2) 0.32488(9) 0.0305(6) Uani 1 1 d . . . . .
H3B H 0.029867 0.593414 0.333681 0.037 Uiso 1 1 calc R U . . .
C4B C -0.1287(2) 0.5359(2) 0.34257(8) 0.0288(6) Uani 1 1 d . . . . .
H4B H -0.140931 0.594606 0.362579 0.035 Uiso 1 1 calc R U . . .
C5B C -0.2256(2) 0.4493(2) 0.33359(8) 0.0249(5) Uani 1 1 d . . . . .
C6B C -0.1906(2) 0.3494(2) 0.30459(8) 0.0226(5) Uani 1 1 d . . . . .
H6B H -0.261744 0.321085 0.289077 0.027 Uiso 1 1 calc R U . . .
C7B C -0.0992(2) 0.3808(2) 0.27474(8) 0.0250(5) Uani 1 1 d . . . . .
H7BA H -0.066929 0.306379 0.263932 0.030 Uiso 1 1 calc R U . . .
H7BB H -0.137035 0.424370 0.251710 0.030 Uiso 1 1 calc R U . . .
C8B C -0.3381(2) 0.5137(3) 0.31908(9) 0.0306(6) Uani 1 1 d . . . . .
H8BA H -0.403312 0.456455 0.318567 0.037 Uiso 1 1 calc R U . . .
H8BB H -0.355378 0.576939 0.338755 0.037 Uiso 1 1 calc R U . . .
C9B C -0.3304(2) 0.5677(3) 0.27799(9) 0.0333(6) Uani 1 1 d . . . . .
H9B H -0.273807 0.627789 0.274616 0.040 Uiso 1 1 calc R U . . .
C10B C -0.3960(3) 0.5380(3) 0.24639(10) 0.0427(8) Uani 1 1 d . . . . .
H10C H -0.453515 0.478255 0.248665 0.051 Uiso 1 1 calc R U . . .
H10D H -0.386283 0.576180 0.221113 0.051 Uiso 1 1 calc R U . . .
O11B O -0.14533(15) 0.25189(15) 0.33032(5) 0.0238(4) Uani 1 1 d . . . . .
C12B C -0.1912(2) 0.2672(2) 0.36763(8) 0.0225(5) Uani 1 1 d . . . . .
C13B C -0.2405(2) 0.3788(2) 0.37234(8) 0.0237(5) Uani 1 1 d . . . . .
C14B C -0.2883(2) 0.4104(2) 0.40836(8) 0.0279(6) Uani 1 1 d . . . . .
H14B H -0.323027 0.486241 0.411225 0.033 Uiso 1 1 calc R U . . .
C15B C -0.2852(2) 0.3299(3) 0.44062(8) 0.0273(6) Uani 1 1 d . . . . .
C16B C -0.2345(2) 0.2192(2) 0.43517(8) 0.0267(6) Uani 1 1 d . . . . .
H16B H -0.231169 0.165283 0.457321 0.032 Uiso 1 1 calc R U . . .
C17B C -0.1877(2) 0.1832(2) 0.39839(8) 0.0243(5) Uani 1 1 d . . . . .
C3 C -0.3416(2) 0.3601(3) 0.47973(9) 0.0331(6) Uani 1 1 d . . . . .
H3C H -0.312296 0.304779 0.501101 0.040 Uiso 1 1 calc R U . . .
H3D H -0.317883 0.441332 0.488029 0.040 Uiso 1 1 calc R U . . .
C1 C -0.4726(3) 0.3541(3) 0.47714(10) 0.0365(7) Uani 1 1 d . . . . .
H1 H -0.511264 0.375134 0.500925 0.044 Uiso 1 1 calc R U . . .
C2 C -0.5387(3) 0.3230(3) 0.44568(11) 0.0443(8) Uani 1 1 d . . . . .
H2A H -0.504573 0.301033 0.421097 0.053 Uiso 1 1 calc R U . . .
H2B H -0.620729 0.322281 0.447405 0.053 Uiso 1 1 calc R U . . .
C21B C -0.1366(2) 0.0619(2) 0.39466(8) 0.0250(5) Uani 1 1 d . . . . .
C22B C -0.1747(2) -0.0195(2) 0.36493(8) 0.0270(6) Uani 1 1 d . . . . .
C23B C -0.1269(3) -0.1330(3) 0.36419(9) 0.0332(6) Uani 1 1 d . . . . .
H23B H -0.152140 -0.187362 0.343651 0.040 Uiso 1 1 calc R U . . .
C24B C -0.0429(3) -0.1673(3) 0.39318(9) 0.0340(6) Uani 1 1 d . . . . .
H24B H -0.011426 -0.245171 0.392422 0.041 Uiso 1 1 calc R U . . .
C25B C -0.0042(2) -0.0891(3) 0.42324(9) 0.0303(6) Uani 1 1 d . . . . .
C26B C -0.0513(2) 0.0241(2) 0.42311(8) 0.0266(6) Uani 1 1 d . . . . .
H26B H -0.024266 0.078589 0.443356 0.032 Uiso 1 1 calc R U . . .
O27B O -0.26244(17) 0.00031(18) 0.33681(6) 0.0334(5) Uani 1 1 d . . . . .
H27B H -0.277416 0.073260 0.335762 0.050 Uiso 1 1 calc R U . . .
C28B C 0.0891(2) -0.1242(3) 0.45488(10) 0.0374(7) Uani 1 1 d . . . . .
H28C H 0.062655 -0.104129 0.482162 0.045 Uiso 1 1 calc R U . . .
H28D H 0.101138 -0.211168 0.453814 0.045 Uiso 1 1 calc R U . . .
C29B C 0.2011(3) -0.0629(3) 0.44835(11) 0.0433(8) Uani 1 1 d . . . . .
H29B H 0.243845 -0.084942 0.425572 0.052 Uiso 1 1 calc R U . . .
C30B C 0.2437(3) 0.0204(4) 0.47267(14) 0.0615(11) Uani 1 1 d . . . . .
H30C H 0.202509 0.043871 0.495636 0.074 Uiso 1 1 calc R U . . .
H30D H 0.315619 0.057014 0.467265 0.074 Uiso 1 1 calc R U . . .
C19B C 0.056(2) 0.360(2) 0.4812(6) 0.038(6) Uiso 0.151(9) 1 d D . P A 2
H19B H -0.004302 0.363637 0.499655 0.046 Uiso 0.151(9) 1 calc R U P A 2
C20B C 0.149(3) 0.302(4) 0.4930(15) 0.082(15) Uiso 0.151(9) 1 d D . P A 2
H20C H 0.212441 0.296370 0.475654 0.099 Uiso 0.151(9) 1 calc R U P A 2
H20D H 0.153662 0.266207 0.518981 0.099 Uiso 0.151(9) 1 calc R U P A 2
C18B C 0.0357(17) 0.421(2) 0.4423(6) 0.028(7) Uiso 0.151(9) 1 d D . P A 2
H18C H 0.024228 0.506612 0.447168 0.033 Uiso 0.151(9) 1 calc R U P A 2
H18D H -0.036071 0.389180 0.428714 0.033 Uiso 0.151(9) 1 calc R U P A 2

loop_
_atom_site_aniso_label
_atom_site_aniso_U_11
_atom_site_aniso_U_22
_atom_site_aniso_U_33
_atom_site_aniso_U_23
_atom_site_aniso_U_13
_atom_site_aniso_U_12
O1A 0.0179(9) 0.0349(12) 0.0683(15) 0.0077(10) -0.0048(9) 0.0004(9)
C2A 0.0231(13) 0.0172(13) 0.0480(17) -0.0046(11) -0.0083(11) 0.0018(10)
C3A 0.0275(13) 0.0202(14) 0.0435(16) 0.0011(11) -0.0112(11) 0.0028(11)
C4A 0.0297(14) 0.0167(13) 0.0409(16) 0.0007(11) -0.0056(11) -0.0003(11)
C5A 0.0206(12) 0.0175(13) 0.0441(16) 0.0000(11) -0.0067(11) 0.0000(10)
C6A 0.0251(12) 0.0190(13) 0.0341(14) -0.0054(11) -0.0088(10) 0.0036(10)
C7A 0.0224(12) 0.0249(14) 0.0367(15) -0.0053(11) -0.0049(10) 0.0048(11)
C8A 0.0246(14) 0.0232(15) 0.071(2) -0.0060(14) -0.0121(14) -0.0018(12)
C9A 0.0331(15) 0.0360(17) 0.0395(17) -0.0075(13) 0.0016(12) -0.0077(13)
C10A 0.0440(17) 0.0220(15) 0.0502(19) -0.0029(13) -0.0023(14) -0.0021(13)
O11A 0.0283(9) 0.0179(9) 0.0306(10) -0.0025(7) -0.0006(7) -0.0015(7)
C12A 0.0200(11) 0.0201(13) 0.0288(13) 0.0011(10) -0.0016(9) -0.0002(10)
C13A 0.0224(12) 0.0168(13) 0.0386(15) 0.0003(11) -0.0046(10) -0.0003(10)
C14A 0.0212(12) 0.0210(14) 0.0497(17) 0.0042(12) 0.0031(11) -0.0031(11)
C15A 0.0238(13) 0.0273(15) 0.0416(16) 0.0019(12) 0.0061(11) 0.0003(11)
C16A 0.0265(13) 0.0205(13) 0.0346(15) -0.0019(11) 0.0019(11) 0.0002(11)
C17A 0.0224(12) 0.0170(12) 0.0300(14) 0.0015(10) -0.0021(10) 0.0010(10)
C18A 0.027(2) 0.036(2) 0.045(3) 0.005(2) 0.007(2) 0.0012(17)
C19A 0.036(3) 0.033(2) 0.048(3) 0.0047(19) 0.011(2) -0.001(2)
C20A 0.035(2) 0.053(3) 0.053(3) 0.005(2) 0.0077(17) 0.0041(18)
C21A 0.0221(12) 0.0168(12) 0.0307(13) -0.0009(10) -0.0001(10) 0.0005(10)
C22A 0.0234(12) 0.0202(13) 0.0299(13) -0.0033(10) -0.0009(10) 0.0021(10)
C23A 0.0295(13) 0.0198(13) 0.0336(14) 0.0020(11) 0.0031(11) -0.0002(11)
C24A 0.0238(12) 0.0173(13) 0.0423(16) -0.0011(11) 0.0034(11) -0.0023(10)
C25A 0.0230(12) 0.0215(14) 0.0383(15) -0.0035(11) -0.0012(11) -0.0004(11)
C26A 0.0253(12) 0.0197(13) 0.0312(14) -0.0011(10) 0.0010(10) -0.0005(10)
O27A 0.0337(10) 0.0227(10) 0.0314(10) 0.0029(8) -0.0054(8) -0.0055(8)
C28A 0.0280(14) 0.0325(16) 0.0456(17) -0.0007(13) -0.0053(12) -0.0105(12)
C29A 0.0381(16) 0.0394(18) 0.0380(17) -0.0023(13) -0.0023(13) -0.0101(14)
C30A 0.055(2) 0.042(2) 0.050(2) -0.0058(16) -0.0057(16) -0.0110(17)
O1B 0.0196(9) 0.0305(11) 0.0500(12) 0.0088(9) 0.0043(8) 0.0006(8)
C2B 0.0207(12) 0.0200(13) 0.0377(15) 0.0086(11) -0.0014(10) -0.0006(10)
C3B 0.0278(13) 0.0222(14) 0.0410(16) 0.0002(11) -0.0039(11) -0.0047(11)
C4B 0.0334(14) 0.0188(13) 0.0340(15) 0.0003(11) -0.0009(11) 0.0013(11)
C5B 0.0235(12) 0.0171(13) 0.0342(14) 0.0008(10) 0.0012(10) 0.0031(10)
C6B 0.0194(11) 0.0164(12) 0.0318(14) 0.0011(10) -0.0012(10) 0.0006(10)
C7B 0.0214(12) 0.0226(13) 0.0312(14) 0.0010(10) 0.0020(10) -0.0008(10)
C8B 0.0241(13) 0.0269(15) 0.0410(16) 0.0045(12) 0.0037(11) 0.0094(11)
C9B 0.0270(14) 0.0276(15) 0.0454(17) 0.0101(12) 0.0027(12) 0.0066(12)
C10B 0.0402(17) 0.0427(19) 0.0446(18) 0.0090(15) -0.0045(14) 0.0067(15)
O11B 0.0239(9) 0.0170(9) 0.0306(9) 0.0023(7) 0.0029(7) 0.0027(7)
C12B 0.0182(11) 0.0196(13) 0.0295(13) -0.0002(10) 0.0006(9) -0.0015(10)
C13B 0.0202(12) 0.0166(12) 0.0343(14) 0.0020(10) 0.0002(10) -0.0001(10)
C14B 0.0246(13) 0.0217(13) 0.0371(15) -0.0019(11) 0.0000(11) 0.0026(11)
C15B 0.0213(12) 0.0283(14) 0.0321(14) -0.0018(11) -0.0010(10) -0.0022(11)
C16B 0.0223(12) 0.0248(14) 0.0328(14) 0.0027(11) -0.0012(10) -0.0026(11)
C17B 0.0175(11) 0.0199(13) 0.0353(14) 0.0017(11) -0.0010(10) -0.0014(10)
C3 0.0351(15) 0.0318(16) 0.0323(15) -0.0005(12) 0.0014(11) 0.0013(13)
C1 0.0352(15) 0.0345(17) 0.0411(17) 0.0043(13) 0.0141(13) 0.0059(13)
C2 0.0288(15) 0.047(2) 0.057(2) 0.0030(16) 0.0049(14) 0.0016(14)
C21B 0.0179(11) 0.0214(13) 0.0359(14) 0.0064(11) 0.0025(10) -0.0013(10)
C22B 0.0207(12) 0.0231(14) 0.0370(15) 0.0056(11) -0.0007(10) -0.0013(11)
C23B 0.0345(15) 0.0209(14) 0.0441(17) -0.0004(12) -0.0001(12) 0.0009(12)
C24B 0.0355(15) 0.0161(13) 0.0502(18) 0.0055(12) 0.0012(13) 0.0053(12)
C25B 0.0230(13) 0.0251(14) 0.0428(16) 0.0094(12) 0.0017(11) 0.0008(11)
C26B 0.0235(12) 0.0214(13) 0.0349(14) 0.0034(11) 0.0018(10) -0.0028(11)
O27B 0.0286(10) 0.0223(10) 0.0480(12) 0.0003(9) -0.0118(8) 0.0001(8)
C28B 0.0308(15) 0.0341(17) 0.0469(18) 0.0129(13) -0.0026(13) 0.0045(13)
C29B 0.0264(14) 0.052(2) 0.0509(19) 0.0151(16) -0.0031(13) 0.0014(14)
C30B 0.045(2) 0.056(2) 0.081(3) 0.020(2) -0.0219(19) -0.0099(18)

loop_
_atom_type_symbol
_atom_type_description
_atom_type_scat_dispersion_real
_atom_type_scat_dispersion_imag
_atom_type_scat_source
C C 0.0181 0.0091 'International Tables Vol C Tables 4.2.6.8 and 6.1.1.4'
H H 0.0000 0.0000 'International Tables Vol C Tables 4.2.6.8 and 6.1.1.4'
O O 0.0492 0.0322 'International Tables Vol C Tables 4.2.6.8 and 6.1.1.4'

loop_
_exptl_crystal_face_index_h
_exptl_crystal_face_index_k
_exptl_crystal_face_index_l
_exptl_crystal_face_perp_dist
7 -4 -1 0.1748
-7 1 1 0.2071
-1 -7 1 0.0482
1 7 -1 0.0482
0 2 21 0.0197
0 -2 -21 0.0197

loop_
_geom_angle_atom_site_label_1
_geom_angle_atom_site_label_2
_geom_angle_atom_site_label_3
_geom_angle
_geom_angle_site_symmetry_1
_geom_angle_site_symmetry_3
_geom_angle_publ_flag
O1A C2A C3A 122.1(3) . . ?
O1A C2A C7A 120.4(3) . . ?
C3A C2A C7A 117.5(2) . . ?
C2A C3A H3A 119.1 . . ?
C4A C3A C2A 121.8(3) . . ?
C4A C3A H3A 119.1 . . ?
C3A C4A H4A 117.6 . . ?
C3A C4A C5A 124.8(3) . . ?
C5A C4A H4A 117.6 . . ?
C4A C5A C6A 111.3(2) . . ?
C4A C5A C8A 111.0(2) . . ?
C4A C5A C13A 105.7(2) . . ?
C6A C5A C8A 115.0(2) . . ?
C13A C5A C6A 100.0(2) . . ?
C13A C5A C8A 113.1(2) . . ?
C5A C6A H6A 109.5 . . ?
C7A C6A C5A 116.3(2) . . ?
C7A C6A H6A 109.5 . . ?
O11A C6A C5A 105.5(2) . . ?
O11A C6A H6A 109.5 . . ?
O11A C6A C7A 106.4(2) . . ?
C2A C7A C6A 111.5(2) . . ?
C2A C7A H7AA 109.3 . . ?
C2A C7A H7AB 109.3 . . ?
C6A C7A H7AA 109.3 . . ?
C6A C7A H7AB 109.3 . . ?
H7AA C7A H7AB 108.0 . . ?
C5A C8A H8AA 108.6 . . ?
C5A C8A H8AB 108.6 . . ?
H8AA C8A H8AB 107.6 . . ?
C9A C8A C5A 114.7(2) . . ?
C9A C8A H8AA 108.6 . . ?
C9A C8A H8AB 108.6 . . ?
C8A C9A H9A 117.5 . . ?
C10A C9A C8A 125.0(3) . . ?
C10A C9A H9A 117.5 . . ?
C9A C10A H10A 120.0 . . ?
C9A C10A H10B 120.0 . . ?
H10A C10A H10B 120.0 . . ?
C12A O11A C6A 106.22(19) . . ?
O11A C12A C13A 113.0(2) . . ?
O11A C12A C17A 124.0(2) . . ?
C17A C12A C13A 122.9(2) . . ?
C12A C13A C5A 108.0(2) . . ?
C14A C13A C5A 131.5(2) . . ?
C14A C13A C12A 120.2(3) . . ?
C13A C14A H14A 120.4 . . ?
C13A C14A C15A 119.1(3) . . ?
C15A C14A H14A 120.4 . . ?
C14A C15A C18A 120.4(3) . . ?
C14A C15A C18B 118.7(11) . . ?
C16A C15A C14A 119.0(3) . . ?
C16A C15A C18A 120.4(3) . . ?
C16A C15A C18B 120.3(11) . . ?
C15A C16A H16A 118.5 . . ?
C15A C16A C17A 123.1(3) . . ?
C17A C16A H16A 118.5 . . ?
C12A C17A C16A 115.6(2) . . ?
C12A C17A C21A 122.2(2) . . ?
C16A C17A C21A 122.1(2) . . ?
C15A C18A H18A 108.9 . . ?
C15A C18A H18B 108.9 . . ?
H18A C18A H18B 107.7 . . ?
C19A C18A C15A 113.3(3) . . ?
C19A C18A H18A 108.9 . . ?
C19A C18A H18B 108.9 . . ?
C18A C19A H19A 117.2 . . ?
C20A C19A C18A 125.5(5) . . ?
C20A C19A H19A 117.2 . . ?
C19A C20A H20A 120.0 . . ?
C19A C20A H20B 120.0 . . ?
H20A C20A H20B 120.0 . . ?
C22A C21A C17A 122.6(2) . . ?
C22A C21A C26A 118.2(2) . . ?
C26A C21A C17A 119.2(2) . . ?
C23A C22A C21A 120.5(2) . . ?
O27A C22A C21A 123.4(2) . . ?
O27A C22A C23A 116.0(2) . . ?
C22A C23A H23A 119.9 . . ?
C24A C23A C22A 120.2(3) . . ?
C24A C23A H23A 119.9 . . ?
C23A C24A H24A 119.8 . . ?
C23A C24A C25A 120.3(3) . . ?
C25A C24A H24A 119.8 . . ?
C24A C25A C28A 120.5(3) . . ?
C26A C25A C24A 118.8(2) . . ?
C26A C25A C28A 120.7(3) . . ?
C21A C26A H26A 119.0 . . ?
C25A C26A C21A 121.9(3) . . ?
C25A C26A H26A 119.0 . . ?
C22A O27A H27A 109.5 . . ?
C25A C28A H28A 109.4 . . ?
C25A C28A H28B 109.4 . . ?
H28A C28A H28B 108.0 . . ?
C29A C28A C25A 111.2(2) . . ?
C29A C28A H28A 109.4 . . ?
C29A C28A H28B 109.4 . . ?
C28A C29A H29A 117.8 . . ?
C30A C29A C28A 124.3(3) . . ?
C30A C29A H29A 117.8 . . ?
C29A C30A H30A 120.0 . . ?
C29A C30A H30B 120.0 . . ?
H30A C30A H30B 120.0 . . ?
O1B C2B C3B 121.2(2) . . ?
O1B C2B C7B 121.3(3) . . ?
C3B C2B C7B 117.3(2) . . ?
C2B C3B H3B 119.0 . . ?
C4B C3B C2B 122.1(3) . . ?
C4B C3B H3B 119.0 . . ?
C3B C4B H4B 117.2 . . ?
C3B C4B C5B 125.5(3) . . ?
C5B C4B H4B 117.2 . . ?
C4B C5B C6B 112.5(2) . . ?
C4B C5B C8B 111.3(2) . . ?
C4B C5B C13B 106.5(2) . . ?
C6B C5B C8B 112.9(2) . . ?
C13B C5B C6B 100.6(2) . . ?
C13B C5B C8B 112.4(2) . . ?
C5B C6B H6B 108.6 . . ?
C7B C6B C5B 116.3(2) . . ?
C7B C6B H6B 108.6 . . ?
O11B C6B C5B 106.4(2) . . ?
O11B C6B H6B 108.6 . . ?
O11B C6B C7B 108.14(19) . . ?
C2B C7B C6B 114.3(2) . . ?
C2B C7B H7BA 108.7 . . ?
C2B C7B H7BB 108.7 . . ?
C6B C7B H7BA 108.7 . . ?
C6B C7B H7BB 108.7 . . ?
H7BA C7B H7BB 107.6 . . ?
C5B C8B H8BA 109.0 . . ?
C5B C8B H8BB 109.0 . . ?
H8BA C8B H8BB 107.8 . . ?
C9B C8B C5B 113.0(2) . . ?
C9B C8B H8BA 109.0 . . ?
C9B C8B H8BB 109.0 . . ?
C8B C9B H9B 117.7 . . ?
C10B C9B C8B 124.5(3) . . ?
C10B C9B H9B 117.7 . . ?
C9B C10B H10C 120.0 . . ?
C9B C10B H10D 120.0 . . ?
H10C C10B H10D 120.0 . . ?
C12B O11B C6B 106.51(18) . . ?
O11B C12B C13B 112.9(2) . . ?
O11B C12B C17B 124.9(2) . . ?
C17B C12B C13B 122.2(2) . . ?
C12B C13B C5B 108.4(2) . . ?
C14B C13B C5B 130.9(2) . . ?
C14B C13B C12B 120.7(2) . . ?
C13B C14B H14B 120.3 . . ?
C13B C14B C15B 119.5(3) . . ?
C15B C14B H14B 120.3 . . ?
C14B C15B C3 120.5(3) . . ?
C16B C15B C14B 118.6(3) . . ?
C16B C15B C3 120.8(3) . . ?
C15B C16B H16B 118.4 . . ?
C15B C16B C17B 123.2(3) . . ?
C17B C16B H16B 118.4 . . ?
C12B C17B C16B 115.8(2) . . ?
C12B C17B C21B 124.2(2) . . ?
C16B C17B C21B 120.1(2) . . ?
C15B C3 H3C 108.7 . . ?
C15B C3 H3D 108.7 . . ?
H3C C3 H3D 107.6 . . ?
C1 C3 C15B 114.1(2) . . ?
C1 C3 H3C 108.7 . . ?
C1 C3 H3D 108.7 . . ?
C3 C1 H1 116.5 . . ?
C2 C1 C3 127.0(3) . . ?
C2 C1 H1 116.5 . . ?
C1 C2 H2A 120.0 . . ?
C1 C2 H2B 120.0 . . ?
H2A C2 H2B 120.0 . . ?
C22B C21B C17B 123.0(2) . . ?
C26B C21B C17B 119.4(2) . . ?
C26B C21B C22B 117.5(2) . . ?
C23B C22B C21B 120.1(2) . . ?
O27B C22B C21B 124.9(2) . . ?
O27B C22B C23B 114.9(2) . . ?
C22B C23B H23B 119.7 . . ?
C24B C23B C22B 120.6(3) . . ?
C24B C23B H23B 119.7 . . ?
C23B C24B H24B 119.7 . . ?
C25B C24B C23B 120.7(3) . . ?
C25B C24B H24B 119.7 . . ?
C24B C25B C26B 118.0(3) . . ?
C24B C25B C28B 121.5(3) . . ?
C26B C25B C28B 120.5(3) . . ?
C21B C26B H26B 118.4 . . ?
C25B C26B C21B 123.2(3) . . ?
C25B C26B H26B 118.4 . . ?
C22B O27B H27B 109.5 . . ?
C25B C28B H28C 109.2 . . ?
C25B C28B H28D 109.2 . . ?
H28C C28B H28D 107.9 . . ?
C29B C28B C25B 111.8(2) . . ?
C29B C28B H28C 109.2 . . ?
C29B C28B H28D 109.2 . . ?
C28B C29B H29B 118.5 . . ?
C30B C29B C28B 123.0(4) . . ?
C30B C29B H29B 118.5 . . ?
C29B C30B H30C 120.0 . . ?
C29B C30B H30D 120.0 . . ?
H30C C30B H30D 120.0 . . ?
C20B C19B H19B 116.6 . . ?
C20B C19B C18B 127(3) . . ?
C18B C19B H19B 116.6 . . ?
C19B C20B H20C 120.0 . . ?
C19B C20B H20D 120.0 . . ?
H20C C20B H20D 120.0 . . ?
C15A C18B H18C 109.4 . . ?
C15A C18B H18D 109.4 . . ?
C19B C18B C15A 111.2(17) . . ?
C19B C18B H18C 109.4 . . ?
C19B C18B H18D 109.4 . . ?
H18C C18B H18D 108.0 . . ?

loop_
_geom_bond_atom_site_label_1
_geom_bond_atom_site_label_2
_geom_bond_distance
_geom_bond_site_symmetry_2
_geom_bond_publ_flag
O1A C2A 1.233(3) . ?
C2A C3A 1.456(4) . ?
C2A C7A 1.500(4) . ?
C3A H3A 0.9500 . ?
C3A C4A 1.337(4) . ?
C4A H4A 0.9500 . ?
C4A C5A 1.512(4) . ?
C5A C6A 1.542(4) . ?
C5A C8A 1.547(4) . ?
C5A C13A 1.515(4) . ?
C6A H6A 1.0000 . ?
C6A C7A 1.511(4) . ?
C6A O11A 1.472(3) . ?
C7A H7AA 0.9900 . ?
C7A H7AB 0.9900 . ?
C8A H8AA 0.9900 . ?
C8A H8AB 0.9900 . ?
C8A C9A 1.477(4) . ?
C9A H9A 0.9500 . ?
C9A C10A 1.301(4) . ?
C10A H10A 0.9500 . ?
C10A H10B 0.9500 . ?
O11A C12A 1.366(3) . ?
C12A C13A 1.387(4) . ?
C12A C17A 1.382(4) . ?
C13A C14A 1.385(4) . ?
C14A H14A 0.9500 . ?
C14A C15A 1.395(4) . ?
C15A C16A 1.392(4) . ?
C15A C18A 1.526(5) . ?
C15A C18B 1.519(16) . ?
C16A H16A 0.9500 . ?
C16A C17A 1.403(4) . ?
C17A C21A 1.483(4) . ?
C18A H18A 0.9900 . ?
C18A H18B 0.9900 . ?
C18A C19A 1.496(7) . ?
C19A H19A 0.9500 . ?
C19A C20A 1.299(6) . ?
C20A H20A 0.9500 . ?
C20A H20B 0.9500 . ?
C21A C22A 1.392(4) . ?
C21A C26A 1.403(4) . ?
C22A C23A 1.391(4) . ?
C22A O27A 1.374(3) . ?
C23A H23A 0.9500 . ?
C23A C24A 1.387(4) . ?
C24A H24A 0.9500 . ?
C24A C25A 1.396(4) . ?
C25A C26A 1.382(4) . ?
C25A C28A 1.514(4) . ?
C26A H26A 0.9500 . ?
O27A H27A 0.8400 . ?
C28A H28A 0.9900 . ?
C28A H28B 0.9900 . ?
C28A C29A 1.506(4) . ?
C29A H29A 0.9500 . ?
C29A C30A 1.310(5) . ?
C30A H30A 0.9500 . ?
C30A H30B 0.9500 . ?
O1B C2B 1.229(3) . ?
C2B C3B 1.463(4) . ?
C2B C7B 1.502(4) . ?
C3B H3B 0.9500 . ?
C3B C4B 1.330(4) . ?
C4B H4B 0.9500 . ?
C4B C5B 1.502(4) . ?
C5B C6B 1.542(4) . ?
C5B C8B 1.543(3) . ?
C5B C13B 1.522(4) . ?
C6B H6B 1.0000 . ?
C6B C7B 1.515(4) . ?
C6B O11B 1.470(3) . ?
C7B H7BA 0.9900 . ?
C7B H7BB 0.9900 . ?
C8B H8BA 0.9900 . ?
C8B H8BB 0.9900 . ?
C8B C9B 1.493(4) . ?
C9B H9B 0.9500 . ?
C9B C10B 1.305(4) . ?
C10B H10C 0.9500 . ?
C10B H10D 0.9500 . ?
O11B C12B 1.373(3) . ?
C12B C13B 1.391(4) . ?
C12B C17B 1.387(4) . ?
C13B C14B 1.380(4) . ?
C14B H14B 0.9500 . ?
C14B C15B 1.398(4) . ?
C15B C16B 1.392(4) . ?
C15B C3 1.511(4) . ?
C16B H16B 0.9500 . ?
C16B C17B 1.410(4) . ?
C17B C21B 1.495(4) . ?
C3 H3C 0.9900 . ?
C3 H3D 0.9900 . ?
C3 C1 1.510(4) . ?
C1 H1 0.9500 . ?
C1 C2 1.308(5) . ?
C2 H2A 0.9500 . ?
C2 H2B 0.9500 . ?
C21B C22B 1.399(4) . ?
C21B C26B 1.396(4) . ?
C22B C23B 1.393(4) . ?
C22B O27B 1.361(3) . ?
C23B H23B 0.9500 . ?
C23B C24B 1.386(4) . ?
C24B H24B 0.9500 . ?
C24B C25B 1.386(4) . ?
C25B C26B 1.386(4) . ?
C25B C28B 1.518(4) . ?
C26B H26B 0.9500 . ?
O27B H27B 0.8400 . ?
C28B H28C 0.9900 . ?
C28B H28D 0.9900 . ?
C28B C29B 1.489(4) . ?
C29B H29B 0.9500 . ?
C29B C30B 1.316(5) . ?
C30B H30C 0.9500 . ?
C30B H30D 0.9500 . ?
C19B H19B 0.9500 . ?
C19B C20B 1.295(19) . ?
C19B C18B 1.462(18) . ?
C20B H20C 0.9500 . ?
C20B H20D 0.9500 . ?
C18B H18C 0.9900 . ?
C18B H18D 0.9900 . ?

loop_
_geom_hbond_atom_site_label_D
_geom_hbond_atom_site_label_H
_geom_hbond_atom_site_label_A
_geom_hbond_distance_DH
_geom_hbond_distance_HA
_geom_hbond_distance_DA
_geom_hbond_angle_DHA
_geom_hbond_site_symmetry_A
_geom_hbond_publ_flag
O27A H27A O1B 0.84 2.21 2.907(3) 140.3 . yes
O27B H27B O1A 0.84 2.01 2.662(3) 134.0 1_455 yes

loop_
_geom_torsion_atom_site_label_1
_geom_torsion_atom_site_label_2
_geom_torsion_atom_site_label_3
_geom_torsion_atom_site_label_4
_geom_torsion
_geom_torsion_site_symmetry_1
_geom_torsion_site_symmetry_2
_geom_torsion_site_symmetry_3
_geom_torsion_site_symmetry_4
_geom_torsion_publ_flag
O1A C2A C3A C4A 171.6(3) . . . . ?
O1A C2A C7A C6A -145.4(3) . . . . ?
C2A C3A C4A C5A -6.1(4) . . . . ?
C3A C2A C7A C6A 37.0(3) . . . . ?
C3A C4A C5A C6A -4.9(4) . . . . ?
C3A C4A C5A C8A 124.6(3) . . . . ?
C3A C4A C5A C13A -112.5(3) . . . . ?
C4A C5A C6A C7A 32.7(3) . . . . ?
C4A C5A C6A O11A -84.9(2) . . . . ?
C4A C5A C8A C9A -51.1(4) . . . . ?
C4A C5A C13A C12A 96.1(3) . . . . ?
C4A C5A C13A C14A -77.5(3) . . . . ?
C5A C6A C7A C2A -48.5(3) . . . . ?
C5A C6A O11A C12A -24.7(2) . . . . ?
C5A C8A C9A C10A 112.4(4) . . . . ?
C5A C13A C14A C15A 171.9(3) . . . . ?
C6A C5A C8A C9A 76.4(3) . . . . ?
C6A C5A C13A C12A -19.6(3) . . . . ?
C6A C5A C13A C14A 166.9(3) . . . . ?
C6A O11A C12A C13A 12.4(3) . . . . ?
C6A O11A C12A C17A -170.5(2) . . . . ?
C7A C2A C3A C4A -10.9(4) . . . . ?
C7A C6A O11A C12A -148.8(2) . . . . ?
C8A C5A C6A C7A -94.6(3) . . . . ?
C8A C5A C6A O11A 147.7(2) . . . . ?
C8A C5A C13A C12A -142.4(2) . . . . ?
C8A C5A C13A C14A 44.1(4) . . . . ?
O11A C6A C7A C2A 68.6(3) . . . . ?
O11A C12A C13A C5A 5.4(3) . . . . ?
O11A C12A C13A C14A 179.9(2) . . . . ?
O11A C12A C17A C16A -179.0(2) . . . . ?
O11A C12A C17A C21A -2.0(4) . . . . ?
C12A C13A C14A C15A -1.0(4) . . . . ?
C12A C17A C21A C22A 56.9(4) . . . . ?
C12A C17A C21A C26A -122.5(3) . . . . ?
C13A C5A C6A C7A 144.0(2) . . . . ?
C13A C5A C6A O11A 26.3(2) . . . . ?
C13A C5A C8A C9A -169.6(3) . . . . ?
C13A C12A C17A C16A -2.3(4) . . . . ?
C13A C12A C17A C21A 174.7(2) . . . . ?
C13A C14A C15A C16A -1.1(4) . . . . ?
C13A C14A C15A C18A -175.5(3) . . . . ?
C13A C14A C15A C18B 163.0(9) . . . . ?
C14A C15A C16A C17A 1.6(4) . . . . ?
C14A C15A C18A C19A 62.1(5) . . . . ?
C14A C15A C18B C19B 83(2) . . . . ?
C15A C16A C17A C12A 0.1(4) . . . . ?
C15A C16A C17A C21A -176.9(2) . . . . ?
C15A C18A C19A C20A 120.2(5) . . . . ?
C16A C15A C18A C19A -112.2(4) . . . . ?
C16A C15A C18B C19B -113.0(18) . . . . ?
C16A C17A C21A C22A -126.3(3) . . . . ?
C16A C17A C21A C26A 54.3(3) . . . . ?
C17A C12A C13A C5A -171.6(2) . . . . ?
C17A C12A C13A C14A 2.8(4) . . . . ?
C17A C21A C22A C23A -179.5(2) . . . . ?
C17A C21A C22A O27A 3.5(4) . . . . ?
C17A C21A C26A C25A 179.0(2) . . . . ?
C18A C15A C16A C17A 176.0(3) . . . . ?
C21A C22A C23A C24A 0.6(4) . . . . ?
C22A C21A C26A C25A -0.4(4) . . . . ?
C22A C23A C24A C25A -0.7(4) . . . . ?
C23A C24A C25A C26A 0.3(4) . . . . ?
C23A C24A C25A C28A -177.3(3) . . . . ?
C24A C25A C26A C21A 0.3(4) . . . . ?
C24A C25A C28A C29A 87.7(3) . . . . ?
C25A C28A C29A C30A -114.6(3) . . . . ?
C26A C21A C22A C23A 0.0(4) . . . . ?
C26A C21A C22A O27A -177.0(2) . . . . ?
C26A C25A C28A C29A -89.8(3) . . . . ?
O27A C22A C23A C24A 177.8(2) . . . . ?
C28A C25A C26A C21A 177.9(3) . . . . ?
O1B C2B C3B C4B -174.7(3) . . . . ?
O1B C2B C7B C6B 153.0(2) . . . . ?
C2B C3B C4B C5B 3.0(4) . . . . ?
C3B C2B C7B C6B -31.3(3) . . . . ?
C3B C4B C5B C6B 6.9(4) . . . . ?
C3B C4B C5B C8B -121.0(3) . . . . ?
C3B C4B C5B C13B 116.2(3) . . . . ?
C4B C5B C6B C7B -29.1(3) . . . . ?
C4B C5B C6B O11B 91.4(2) . . . . ?
C4B C5B C8B C9B 69.5(3) . . . . ?
C4B C5B C13B C12B -103.7(2) . . . . ?
C4B C5B C13B C14B 73.9(3) . . . . ?
C5B C6B C7B C2B 41.4(3) . . . . ?
C5B C6B O11B C12B 22.4(2) . . . . ?
C5B C8B C9B C10B 117.9(3) . . . . ?
C5B C13B C14B C15B -176.2(3) . . . . ?
C6B C5B C8B C9B -58.1(3) . . . . ?
C6B C5B C13B C12B 13.8(3) . . . . ?
C6B C5B C13B C14B -168.7(3) . . . . ?
C6B O11B C12B C13B -13.9(3) . . . . ?
C6B O11B C12B C17B 167.6(2) . . . . ?
C7B C2B C3B C4B 9.5(4) . . . . ?
C7B C6B O11B C12B 148.0(2) . . . . ?
C8B C5B C6B C7B 98.0(3) . . . . ?
C8B C5B C6B O11B -141.6(2) . . . . ?
C8B C5B C13B C12B 134.2(2) . . . . ?
C8B C5B C13B C14B -48.2(4) . . . . ?
O11B C6B C7B C2B -78.1(3) . . . . ?
O11B C12B C13B C5B -0.6(3) . . . . ?
O11B C12B C13B C14B -178.5(2) . . . . ?
O11B C12B C17B C16B 176.7(2) . . . . ?
O11B C12B C17B C21B -2.2(4) . . . . ?
C12B C13B C14B C15B 1.1(4) . . . . ?
C12B C17B C21B C22B -57.7(4) . . . . ?
C12B C17B C21B C26B 125.8(3) . . . . ?
C13B C5B C6B C7B -142.0(2) . . . . ?
C13B C5B C6B O11B -21.5(2) . . . . ?
C13B C5B C8B C9B -171.2(2) . . . . ?
C13B C12B C17B C16B -1.7(4) . . . . ?
C13B C12B C17B C21B 179.5(2) . . . . ?
C13B C14B C15B C16B -0.5(4) . . . . ?
C13B C14B C15B C3 -177.2(2) . . . . ?
C14B C15B C16B C17B -1.2(4) . . . . ?
C14B C15B C3 C1 74.3(3) . . . . ?
C15B C16B C17B C12B 2.2(4) . . . . ?
C15B C16B C17B C21B -178.8(2) . . . . ?
C15B C3 C1 C2 2.0(5) . . . . ?
C16B C15B C3 C1 -102.3(3) . . . . ?
C16B C17B C21B C22B 123.5(3) . . . . ?
C16B C17B C21B C26B -53.0(3) . . . . ?
C17B C12B C13B C5B 177.9(2) . . . . ?
C17B C12B C13B C14B 0.1(4) . . . . ?
C17B C21B C22B C23B -177.2(3) . . . . ?
C17B C21B C22B O27B -1.3(4) . . . . ?
C17B C21B C26B C25B 176.2(2) . . . . ?
C3 C15B C16B C17B 175.5(2) . . . . ?
C21B C22B C23B C24B 1.1(4) . . . . ?
C22B C21B C26B C25B -0.5(4) . . . . ?
C22B C23B C24B C25B -0.4(5) . . . . ?
C23B C24B C25B C26B -0.6(4) . . . . ?
C23B C24B C25B C28B -179.0(3) . . . . ?
C24B C25B C26B C21B 1.1(4) . . . . ?
C24B C25B C28B C29B 108.4(3) . . . . ?
C25B C28B C29B C30B 109.9(4) . . . . ?
C26B C21B C22B C23B -0.6(4) . . . . ?
C26B C21B C22B O27B 175.3(2) . . . . ?
C26B C25B C28B C29B -70.0(4) . . . . ?
O27B C22B C23B C24B -175.2(3) . . . . ?
C28B C25B C26B C21B 179.5(3) . . . . ?
C20B C19B C18B C15A 3(4) . . . . ?
C18B C15A C16A C17A -162.3(10) . . . . ?

loop_
_exptl_oxdiff_crystal_face_indexfrac_h
_exptl_oxdiff_crystal_face_indexfrac_k
_exptl_oxdiff_crystal_face_indexfrac_l
_exptl_oxdiff_crystal_face_x
_exptl_oxdiff_crystal_face_y
_exptl_oxdiff_crystal_face_z
6.9922 -3.9979 -1.0166 -0.2626 0.9149 0.5166
-6.9978 0.9993 1.0070 0.1539 -0.5815 -0.7293
-1.0126 -6.9971 0.9781 -0.1986 0.7224 -0.6118
1.0126 6.9971 -0.9781 0.1986 -0.7224 0.6118
0.0135 1.9924 21.0070 1.0107 0.0616 0.1076
-0.0135 -1.9924 -21.0070 -1.0107 -0.0616 -0.1076
